data_4308897
loop_
_publ_author_name
'Alexander J. Norquist'
'Michael B. Doran'
'Dermot O'Hare'

_publ_section_title
;
The Role of Amine Sulfates in Hydrothermal Uranium Chemistry
;
_journal_name_full 'Inorganic Chemistry'
_journal_page_first 3837
_journal_page_last 3843
_journal_paper_doi 10.1021/ic0484452
_journal_volume 44
_journal_year 2005
_chemical_compound_source
;
?
;
_chemical_formula_moiety ' C16 H68 N10 O56 S10 U5 '
_chemical_formula_sum 'C16 H68 N10 O56 S10 U5'
_chemical_formula_weight 2807.66
_space_group_IT_number 62
_symmetry_cell_setting orthorhombic
_symmetry_space_group_name_Hall '-P 2c 2ab'
_symmetry_space_group_name_H-M 'P b n m'
_audit_creation_date 03-05-02
_audit_creation_method CRYSTALS_ver_12-03-99
_cell_angle_alpha 90
_cell_angle_beta 90
_cell_angle_gamma 90
_cell_formula_units_Z 4
_cell_length_a 7.76380(5)
_cell_length_b 14.16890(5)
_cell_length_c 56.46930(5)
_cell_measurement_reflns_used 6735
_cell_measurement_temperature 150
_cell_measurement_theta_max 27
_cell_measurement_theta_min 5
_cell_volume 6211.88(5)
_computing_cell_refinement
; 
 Denzo/Scalepack (Otwinowski & Minor, 1996) 
;
_computing_data_collection
; 
 COLLECT (Nonius BV, 1997) 
;
_computing_data_reduction
; 
 Denzo/Scalepack (Otwinowski & Minor, 1996) 
;
_computing_structure_solution
; 
 SHELXS 86 (Sheldrick, 1986) 
;
_diffrn_ambient_temperature 150
_diffrn_measured_fraction_theta_max 0.972
_diffrn_measurement_device_type
; 
Enraf Nonius Kappa CCD 
;
_diffrn_measurement_method \w
_diffrn_radiation_monochromator graphite
_diffrn_radiation_type 'Mo K\a'
_diffrn_radiation_wavelength 0.71073
_diffrn_reflns_av_R_equivalents 0.00
_diffrn_reflns_limit_h_max 10
_diffrn_reflns_limit_h_min 0
_diffrn_reflns_limit_k_max 18
_diffrn_reflns_limit_k_min 0
_diffrn_reflns_limit_l_max 72
_diffrn_reflns_limit_l_min 0
_diffrn_reflns_number 7617
_diffrn_reflns_theta_max 27.47
_diffrn_reflns_theta_min 5.10
_diffrn_standards_decay_% 0.00
_diffrn_standards_interval_count 0
_diffrn_standards_interval_time 0
_diffrn_standards_number 0
_exptl_absorpt_coefficient_mu 13.462
_exptl_absorpt_correction_T_max 0.15
_exptl_absorpt_correction_T_min 0.05
_exptl_absorpt_correction_type multi-scan
_exptl_absorpt_process_details '(Otwinowsky & Minor, 1996)'
_exptl_crystal_colour ' yellow '
_exptl_crystal_density_diffrn 3.002
_exptl_crystal_density_meas ?
_exptl_crystal_description ' plate '
_exptl_crystal_F_000 5005.297
_exptl_crystal_size_max 0.40
_exptl_crystal_size_mid 0.20
_exptl_crystal_size_min 0.14
_refine_diff_density_max 2.19
_refine_diff_density_min -2.50
_refine_ls_extinction_coef 53.7(57)
_refine_ls_extinction_method 'Larson 1970 Crystallographic Computing eq 22'
_refine_ls_goodness_of_fit_ref 0.8833
_refine_ls_number_parameters 446
_refine_ls_number_reflns 5660
_refine_ls_R_factor_gt 0.0334
_refine_ls_shift/su_max 0.001193
_refine_ls_structure_factor_coef Fsqd
_refine_ls_weighting_details
;
Chebychev polynomial with 5 parameters, Carruthers & Watkin , 1979, 
 232.     368.     236.     108.     27.5    
;
_refine_ls_weighting_scheme calc
_refine_ls_wR_factor_ref 0.0848
_reflns_limit_h_max 10
_reflns_limit_h_min 0
_reflns_limit_k_max 18
_reflns_limit_k_min 0
_reflns_limit_l_max 72
_reflns_limit_l_min 0
_reflns_number_gt 5660
_reflns_number_total 6914
_reflns_threshold_expression >3.00\s(I)
_cod_data_source_file ic0484452si20041105_050107_4.cif
_cod_data_source_block USO-29
_cod_depositor_comments
;
The following automatic conversions were performed:
'_symmetry_cell_setting' value 'Orthorhombic' changed to 'orthorhombic'
according to '/home/saulius/struct/CIF-dictionaries/cif_core.dic'
dictionary named 'cif_core.dic' version 2.4.1 from 2010-06-29.

Automatic conversion script
Id: cif_fix_enum 1527 2010-12-29 10:47:43Z saulius 
;
_cod_original_cell_volume 6211.9(1)
_cod_original_sg_symbol_H-M 'P b n m '
_cod_original_formula_sum ' C16 H68 N10 O56 S10 U5 '
_cod_database_code 4308897

loop_
_symmetry_equiv_pos_as_xyz
x,y,z
-x,-y,-z
-x+1/2,y+1/2,z
x+1/2,-y+1/2,-z
x+1/2,-y+1/2,z+1/2
-x+1/2,y+1/2,-z+1/2
-x,-y,z+1/2
x,y,-z+1/2

loop_
_atom_site_label
_atom_site_type_symbol
_atom_site_fract_x
_atom_site_fract_y
_atom_site_fract_z
_atom_site_U_iso_or_equiv
_atom_site_occupancy
_atom_site_adp_type
U3 U 0.28640(4) 0.40448(2) 0.2500 0.0073 1.0000 Uani
U1 U 1.28086(3) 0.300881(18) 0.048294(4) 0.0078 1.0000 Uani
U2 U 0.77865(3) 0.371034(17) 0.148651(4) 0.0073 1.0000 Uani
S5 S 0.6259(2) 0.44318(12) 0.20664(3) 0.0119 1.0000 Uani
S1 S 1.6317(2) 0.32228(11) 0.00386(3) 0.0124 1.0000 Uani
S4 S 0.1234(2) 0.34447(11) 0.19235(3) 0.0118 1.0000 Uani
S2 S 0.6037(2) 0.29153(12) 0.09317(3) 0.0128 1.0000 Uani
S3 S 1.1016(2) 0.39087(12) 0.10314(3) 0.0123 1.0000 Uani
O8 O 0.7861(7) 0.4966(4) 0.14511(9) 0.0165 1.0000 Uani
O16 O 0.2779(9) 0.2788(5) 0.2500 0.0170 1.0000 Uani
O11 O 0.6606(7) 0.3680(4) 0.10954(9) 0.0175 1.0000 Uani
O15 O 0.2953(9) 0.5307(5) 0.2500 0.0192 1.0000 Uani
O17 O -0.0297(9) 0.3935(6) 0.2500 0.0180 1.0000 Uani
O9 O 0.7753(6) 0.2450(4) 0.15254(9) 0.0160 1.0000 Uani
O14 O 0.6672(6) 0.3731(4) 0.18775(8) 0.0167 1.0000 Uani
O1 O 1.2589(7) 0.4223(4) 0.04088(9) 0.0163 1.0000 Uani
O2 O 1.3013(6) 0.1791(4) 0.05523(9) 0.0172 1.0000 Uani
O19 O 0.5243(6) 0.3901(4) 0.22450(9) 0.0143 1.0000 Uani
O7 O 1.1576(6) 0.3135(4) 0.08700(9) 0.0183 1.0000 Uani
O10 O 0.4678(6) 0.3785(4) 0.14813(8) 0.0199 1.0000 Uani
O3 O 0.9671(7) 0.2884(5) 0.04741(9) 0.0255 1.0000 Uani
O18 O 0.1686(6) 0.4187(4) 0.21025(8) 0.0158 1.0000 Uani
O13 O 0.0245(6) 0.3940(3) 0.17353(8) 0.0149 1.0000 Uani
O5 O 1.5416(6) 0.2876(4) 0.02523(8) 0.0182 1.0000 Uani
O6 O 0.5078(6) 0.3413(3) 0.07376(8) 0.0139 1.0000 Uani
O4 O 1.1799(6) 0.2642(4) 0.00987(8) 0.0165 1.0000 Uani
O12 O 1.0090(6) 0.3428(3) 0.12284(8) 0.0132 1.0000 Uani
O26 O 0.2829(7) 0.3065(4) 0.18223(9) 0.0190 1.0000 Uani
O22 O 0.7556(7) 0.2454(4) 0.0828(1) 0.0206 1.0000 Uani
O21 O 1.7935(6) 0.3695(4) 0.0110(1) 0.0196 1.0000 Uani
O28 O 0.7861(6) 0.4769(4) 0.21716(9) 0.0167 1.0000 Uani
O25 O 1.2531(7) 0.4376(4) 0.11302(9) 0.0197 1.0000 Uani
O27 O 0.0235(7) 0.2690(4) 0.20287(9) 0.0260 1.0000 Uani
O29 O 0.5282(7) 0.5217(4) 0.19678(9) 0.0208 1.0000 Uani
O23 O 0.4954(7) 0.2255(4) 0.10544(9) 0.0209 1.0000 Uani
O24 O 0.9910(7) 0.4573(4) 0.09086(9) 0.0220 1.0000 Uani
O20 O 1.5232(8) 0.3844(4) -0.0101(1) 0.0242 1.0000 Uani
N4 N 0.2828(7) 0.1063(5) 0.18297(11) 0.0166 1.0000 Uani
N3 N 0.1955(8) 0.1299(4) 0.11692(12) 0.0190 1.0000 Uani
N5 N 0.7119(8) 0.1788(5) 0.20759(11) 0.0188 1.0000 Uani
C5 C 0.2316(9) 0.1625(5) 0.14179(12) 0.0174 1.0000 Uani
N1 N -0.322(1) 0.0641(5) 0.01644(12) 0.0244 1.0000 Uani
N2 N -0.1848(8) 0.0540(5) 0.08015(11) 0.0207 1.0000 Uani
C7 C 0.4718(9) 0.1224(5) 0.18435(12) 0.0163 1.0000 Uani
C3 C -0.0037(9) 0.0710(5) 0.08693(12) 0.0176 1.0000 Uani
C8 C 0.5251(9) 0.1564(5) 0.20877(12) 0.0165 1.0000 Uani
C4 C 0.0102(9) 0.1072(5) 0.11220(13) 0.0166 1.0000 Uani
C2 C -0.197(1) 0.0245(6) 0.05498(14) 0.0243 1.0000 Uani
C1 C -0.3466(11) 0.0713(6) 0.04243(14) 0.0252 1.0000 Uani
C6 C 0.223(1) 0.0781(5) 0.15851(13) 0.0191 1.0000 Uani
O30 O 0.897(1) 0.1900(6) 0.2500 0.0264 1.0000 Uani
H23 H 0.3467 0.1939 0.1425 0.0195 1.0000 Uiso
H24 H 0.1406 0.2107 0.1465 0.0195 1.0000 Uiso
H29 H 0.5330 0.0619 0.1807 0.0193 1.0000 Uiso
H30 H 0.5045 0.1710 0.1723 0.0193 1.0000 Uiso
H17 H 0.0619 0.0101 0.0857 0.0214 1.0000 Uiso
H18 H 0.0482 0.1183 0.0759 0.0214 1.0000 Uiso
H31 H 0.5036 0.1058 0.2209 0.0209 1.0000 Uiso
H32 H 0.4563 0.2139 0.2133 0.0209 1.0000 Uiso
H19 H -0.0305 0.0579 0.1235 0.0184 1.0000 Uiso
H20 H -0.0624 0.1654 0.1140 0.0184 1.0000 Uiso
H13 H -0.2128 -0.0463 0.0543 0.0291 1.0000 Uiso
H14 H -0.0881 0.0414 0.0466 0.0291 1.0000 Uiso
H11 H -0.4578 0.0379 0.0467 0.0324 1.0000 Uiso
H12 H -0.3554 0.1386 0.0472 0.0324 1.0000 Uiso
H25 H 0.1036 0.0533 0.1593 0.0218 1.0000 Uiso
H26 H 0.3022 0.0273 0.1524 0.0218 1.0000 Uiso
H8 H -0.4200 0.0955 0.0078 0.0297 1.0000 Uiso
H9 H -0.3141 -0.0031 0.0113 0.0297 1.0000 Uiso
H10 H -0.2117 0.0976 0.0118 0.0297 1.0000 Uiso
H15 H -0.2354 0.0037 0.0906 0.0244 1.0000 Uiso
H16 H -0.2529 0.1139 0.0824 0.0244 1.0000 Uiso
H21 H 0.2665 0.0726 0.1139 0.0236 1.0000 Uiso
H22 H 0.2323 0.1814 0.1056 0.0236 1.0000 Uiso
H27 H 0.2509 0.0544 0.1944 0.0213 1.0000 Uiso
H28 H 0.2213 0.1653 0.1877 0.0213 1.0000 Uiso
H1 H 0.9243 0.2668 0.0632 0.0307 1.0000 Uiso
H2 H 0.8924 0.3026 0.0334 0.0307 1.0000 Uiso
H4 H 0.4208 0.3482 0.1628 0.0236 1.0000 Uiso
H3 H 0.3965 0.4077 0.1353 0.0236 1.0000 Uiso
H5 H -0.0717 0.3818 0.2335 0.0217 1.0000 Uiso
H33 H 0.7528 0.2014 0.2233 0.0227 1.0000 Uiso
H34 H 0.7775 0.1206 0.2029 0.0227 1.0000 Uiso
H35 H 0.7316 0.2290 0.1954 0.0227 1.0000 Uiso
H6 H 0.9646 0.1284 0.2500 0.0500 1.0000 Uiso
H7 H 0.9808 0.2440 0.2500 0.0327 1.0000 Uiso

loop_
_atom_site_aniso_label
_atom_site_aniso_U_11
_atom_site_aniso_U_22
_atom_site_aniso_U_33
_atom_site_aniso_U_23
_atom_site_aniso_U_13
_atom_site_aniso_U_12
U3 0.00617(17) 0.01086(17) 0.00480(16) 0.0000 0.0000 0.00019(11)
U1 0.00670(13) 0.01195(13) 0.00486(13) -0.00120(8) 0.00001(8) 0.00023(8)
U2 0.00622(13) 0.01060(14) 0.00496(13) -0.00054(8) -0.00001(8) 0.00029(8)
S5 0.0088(7) 0.0181(8) 0.0088(7) -0.0002(6) 0.0005(5) 0.0006(6)
S1 0.0118(7) 0.0156(7) 0.0099(7) -0.0006(6) 0.0018(5) 0.0017(6)
S4 0.0104(7) 0.0162(7) 0.0087(7) 0.0002(6) -0.0019(5) -0.0016(6)
S2 0.0105(7) 0.0176(7) 0.0103(8) 0.0014(6) -0.0007(6) -0.0017(6)
S3 0.0105(7) 0.0168(7) 0.0096(8) -0.0003(6) 0.0020(6) 0.0001(6)
O8 0.023(3) 0.015(2) 0.012(2) 0.0004(18) -0.0038(19) 0.0014(19)
O16 0.017(4) 0.017(3) 0.016(3) 0.0000 0.0000 0.005(3)
O11 0.016(2) 0.027(3) 0.010(2) -0.0027(19) -0.0046(18) -0.001(2)
O15 0.021(4) 0.013(3) 0.023(4) 0.0000 0.0000 0.001(3)
O17 0.013(3) 0.035(4) 0.006(3) 0.0000 0.0000 0.002(3)
O9 0.021(3) 0.014(2) 0.014(2) -0.0015(18) 0.0055(18) -0.0031(19)
O14 0.014(2) 0.027(3) 0.009(2) 0.0006(19) 0.0044(18) -0.001(2)
O1 0.022(2) 0.011(2) 0.015(2) 0.0023(19) 0.001(2) 0.0041(19)
O2 0.015(2) 0.013(2) 0.023(3) 0.003(2) -0.0004(19) -0.0037(18)
O19 0.011(2) 0.021(2) 0.011(2) 0.0013(18) 0.0020(17) -0.0013(18)
O7 0.014(2) 0.028(3) 0.013(2) -0.005(2) 0.0030(19) 0.000(2)
O10 0.012(2) 0.039(3) 0.009(2) 0.003(2) -0.0001(17) 0.003(2)
O3 0.012(2) 0.055(4) 0.009(2) -0.002(2) 0.0015(18) 0.005(2)
O18 0.014(2) 0.025(3) 0.009(2) 0.0039(19) -0.0038(18) -0.001(2)
O13 0.015(2) 0.018(2) 0.012(2) -0.0018(19) -0.0031(18) 0.0035(19)
O5 0.017(2) 0.031(3) 0.007(2) -0.004(2) 0.0056(18) -0.001(2)
O6 0.013(2) 0.021(2) 0.008(2) 0.0026(18) -0.0030(17) -0.0002(19)
O4 0.018(2) 0.021(2) 0.011(2) -0.0026(19) -0.0034(18) -0.004(2)
O12 0.012(2) 0.018(2) 0.009(2) 0.0021(18) 0.0048(17) 0.0017(18)
O26 0.019(3) 0.020(3) 0.017(3) -0.004(2) -0.0011(19) 0.007(2)
O22 0.018(2) 0.019(2) 0.025(3) -0.003(2) 0.001(2) 0.006(2)
O21 0.018(3) 0.023(3) 0.018(3) -0.001(2) -0.0041(19) -0.001(2)
O28 0.014(3) 0.018(2) 0.018(2) -0.001(2) -0.0024(18) -0.0032(18)
O25 0.022(3) 0.019(2) 0.018(3) -0.006(2) 0.000(2) -0.005(2)
O27 0.029(3) 0.029(3) 0.020(3) 0.011(2) -0.005(2) -0.015(2)
O29 0.016(2) 0.027(3) 0.020(3) 0.001(2) -0.003(2) 0.006(2)
O23 0.020(3) 0.026(3) 0.016(3) 0.007(2) -0.0043(19) -0.008(2)
O24 0.018(3) 0.031(3) 0.017(3) 0.008(2) 0.003(2) 0.009(2)
O20 0.027(3) 0.025(3) 0.020(3) 0.001(2) -0.006(2) 0.009(2)
N4 0.014(3) 0.023(3) 0.013(3) -0.000(2) -0.002(2) -0.003(2)
N3 0.018(3) 0.020(3) 0.019(3) 0.002(2) -0.001(2) -0.006(2)
N5 0.024(3) 0.018(3) 0.014(3) 0.003(2) -0.005(2) -0.006(2)
C5 0.018(3) 0.022(4) 0.013(3) -0.003(3) -0.006(3) -0.000(3)
N1 0.037(4) 0.020(3) 0.016(3) 0.002(3) -0.005(3) -0.003(3)
N2 0.016(3) 0.026(3) 0.020(3) -0.000(3) 0.002(2) -0.001(2)
C7 0.012(3) 0.032(4) 0.005(3) -0.000(3) 0.001(2) -0.001(3)
C3 0.016(3) 0.026(3) 0.012(3) -0.003(3) 0.002(2) -0.001(3)
C8 0.013(3) 0.022(3) 0.015(3) 0.005(3) -0.003(2) 0.003(3)
C4 0.019(3) 0.014(3) 0.017(3) -0.000(3) -0.005(3) -0.005(3)
C2 0.017(4) 0.039(4) 0.017(4) -0.003(3) -0.004(3) 0.004(3)
C1 0.034(4) 0.027(4) 0.014(3) -0.004(3) -0.002(3) 0.009(3)
C6 0.022(4) 0.016(3) 0.019(4) 0.004(3) -0.002(3) -0.007(3)
O30 0.023(4) 0.040(5) 0.017(4) 0.0000 0.0000 -0.018(3)

loop_
_atom_type_symbol
_atom_type_scat_dispersion_real
_atom_type_scat_dispersion_imag
_atom_type_scat_Cromer_Mann_a1
_atom_type_scat_Cromer_Mann_b1
_atom_type_scat_Cromer_Mann_a2
_atom_type_scat_Cromer_Mann_b2
_atom_type_scat_Cromer_Mann_a3
_atom_type_scat_Cromer_Mann_b3
_atom_type_scat_Cromer_Mann_a4
_atom_type_scat_Cromer_Mann_b4
_atom_type_scat_Cromer_Mann_c
_atom_type_scat_source
'U   ' -10.6730 9.6540 36.0228 0.5293 23.4128 3.3253 14.9491 16.0927 4.1880 100.6130 13.3966 International_Tables_Vol_IV_Table_2.2B
'O   ' 0.0106 0.0060 3.0485 13.2771 2.2868 5.7011 1.5463 0.3239 0.8670 32.9089 0.2508 International_Tables_Vol_IV_Table_2.2B
'S   ' 0.1246 0.1234 6.9053 1.4679 5.2034 22.2151 1.4379 0.2536 1.5863 56.1720 0.8669 International_Tables_Vol_IV_Table_2.2B
'C   ' 0.0033 0.0016 2.3100 20.8439 1.0200 10.2075 1.5886 0.5687 0.8650 51.6512 0.2156 International_Tables_Vol_IV_Table_2.2B
'N   ' 0.0061 0.0033 12.2126 0.0057 3.1322 9.8933 2.0125 28.9975 1.1663 0.5826 -11.5290 International_Tables_Vol_IV_Table_2.2B
'H   ' 0.0000 0.0000 0.4930 10.5109 0.3229 26.1257 0.1402 3.1424 0.0408 57.7997 0.0030 International_Tables_Vol_IV_Table_2.2B

loop_
_geom_angle_atom_site_label_1
_geom_angle_site_symmetry_1
_geom_angle_atom_site_label_2
_geom_angle_site_symmetry_2
_geom_angle_atom_site_label_3
_geom_angle_site_symmetry_3
_geom_angle
_geom_angle_publ_flag
O16 . U3 . O15 . 179.9(3) yes
O16 . U3 . O17 . 84.3(3) yes
O15 . U3 . O17 . 95.8(3) yes
O16 . U3 . O19 . 86.7(2) yes
O15 . U3 . O19 . 93.2(2) yes
O17 . U3 . O19 . 141.14(13) yes
O16 . U3 . O19 8_555 86.7(2) yes
O15 . U3 . O19 8_555 93.2(2) yes
O17 . U3 . O19 8_555 141.14(13) yes
O19 . U3 . O19 8_555 75.5(2) yes
O16 . U3 . O18 . 93.95(15) yes
O15 . U3 . O18 . 86.09(15) yes
O17 . U3 . O18 . 68.29(12) yes
O19 . U3 . O18 . 74.76(17) yes
O19 8_555 U3 . O18 . 150.21(17) yes
O16 . U3 . O18 8_555 93.95(15) yes
O15 . U3 . O18 8_555 86.09(15) yes
O17 . U3 . O18 8_555 68.29(12) yes
O19 . U3 . O18 8_555 150.21(17) yes
O19 8_555 U3 . O18 8_555 74.76(17) yes
O18 . U3 . O18 8_555 134.7(2) yes
O1 . U1 . O2 . 179.0(2) yes
O1 . U1 . O7 . 96.0(2) yes
O2 . U1 . O7 . 84.7(2) yes
O1 . U1 . O3 . 88.3(2) yes
O2 . U1 . O3 . 91.4(2) yes
O7 . U1 . O3 . 67.98(17) yes
O1 . U1 . O5 . 91.7(2) yes
O2 . U1 . O5 . 88.2(2) yes
O7 . U1 . O5 . 146.50(17) yes
O3 . U1 . O5 . 145.03(17) yes
O1 . U1 . O6 1_655 88.9(2) yes
O2 . U1 . O6 1_655 92.0(2) yes
O7 . U1 . O6 1_655 73.87(17) yes
O3 . U1 . O6 1_655 141.20(17) yes
O5 . U1 . O6 1_655 73.73(17) yes
O1 . U1 . O4 . 88.0(2) yes
O2 . U1 . O4 . 91.0(2) yes
O7 . U1 . O4 . 136.21(17) yes
O3 . U1 . O4 . 68.59(17) yes
O5 . U1 . O4 . 76.46(17) yes
O6 1_655 U1 . O4 . 149.91(17) yes
O8 . U2 . O11 . 85.8(2) yes
O8 . U2 . O9 . 178.8(2) yes
O11 . U2 . O9 . 95.1(2) yes
O8 . U2 . O14 . 96.0(2) yes
O11 . U2 . O14 . 136.07(18) yes
O9 . U2 . O14 . 83.9(2) yes
O8 . U2 . O10 . 89.3(2) yes
O11 . U2 . O10 . 66.84(17) yes
O9 . U2 . O10 . 91.8(2) yes
O14 . U2 . O10 . 69.29(17) yes
O8 . U2 . O13 1_655 84.5(2) yes
O11 . U2 . O13 1_655 148.27(17) yes
O9 . U2 . O13 1_655 94.3(2) yes
O14 . U2 . O13 1_655 75.10(17) yes
O10 . U2 . O13 1_655 142.96(16) yes
O8 . U2 . O12 . 94.3(2) yes
O11 . U2 . O12 . 73.42(17) yes
O9 . U2 . O12 . 85.25(19) yes
O14 . U2 . O12 . 149.35(17) yes
O10 . U2 . O12 . 139.72(16) yes
O13 1_655 U2 . O12 . 77.26(17) yes
O14 . S5 . O19 . 105.2(3) yes
O14 . S5 . O28 . 109.0(3) yes
O19 . S5 . O28 . 110.0(3) yes
O14 . S5 . O29 . 110.3(3) yes
O19 . S5 . O29 . 111.7(3) yes
O28 . S5 . O29 . 110.5(3) yes
O5 . S1 . O4 4_555 105.6(3) yes
O5 . S1 . O21 . 109.2(3) yes
O4 4_555 S1 . O21 . 107.5(3) yes
O5 . S1 . O20 . 111.7(3) yes
O4 4_555 S1 . O20 . 111.1(3) yes
O21 . S1 . O20 . 111.5(3) yes
O18 . S4 . O13 . 105.8(3) yes
O18 . S4 . O26 . 108.8(3) yes
O13 . S4 . O26 . 109.3(3) yes
O18 . S4 . O27 . 111.5(3) yes
O13 . S4 . O27 . 111.4(3) yes
O26 . S4 . O27 . 109.9(3) yes
O11 . S2 . O6 . 105.0(3) yes
O11 . S2 . O22 . 109.4(3) yes
O6 . S2 . O22 . 108.4(3) yes
O11 . S2 . O23 . 110.4(3) yes
O6 . S2 . O23 . 111.6(3) yes
O22 . S2 . O23 . 111.8(3) yes
O7 . S3 . O12 . 105.1(3) yes
O7 . S3 . O25 . 109.4(3) yes
O12 . S3 . O25 . 108.1(3) yes
O7 . S3 . O24 . 111.0(3) yes
O12 . S3 . O24 . 111.6(3) yes
O25 . S3 . O24 . 111.4(3) yes
U2 . O11 . S2 . 134.4(3) yes
U2 . O14 . S5 . 138.7(3) yes
U3 . O19 . S5 . 142.2(3) yes
U1 . O7 . S3 . 136.9(3) yes
U3 . O18 . S4 . 130.7(3) yes
U2 1_455 O13 . S4 . 140.1(3) yes
U1 . O5 . S1 . 144.2(3) yes
U1 1_455 O6 . S2 . 134.9(3) yes
U1 . O4 . S1 4_455 137.5(3) yes
U2 . O12 . S3 . 139.0(3) yes
C7 . N4 . C6 . 113.0(5) yes
C5 . N3 . C4 . 114.3(6) yes
N3 . C5 . C6 . 109.2(6) yes
C3 . N2 . C2 . 110.9(6) yes
N4 . C7 . C8 . 111.4(6) yes
N2 . C3 . C4 . 111.5(6) yes
N5 . C8 . C7 . 107.1(6) yes
N3 . C4 . C3 . 107.9(6) yes
N2 . C2 . C1 . 112.1(6) yes
N1 . C1 . C2 . 109.5(7) yes
N4 . C6 . C5 . 110.2(6) yes

loop_
_geom_bond_atom_site_label_1
_geom_bond_site_symmetry_1
_geom_bond_atom_site_label_2
_geom_bond_site_symmetry_2
_geom_bond_distance
_geom_bond_publ_flag
U3 . O16 . 1.782(7) yes
U3 . O15 . 1.789(7) yes
U3 . O17 . 2.459(7) yes
U3 . O19 . 2.351(5) yes
U3 . O19 8_555 2.351(5) yes
U3 . O18 . 2.432(5) yes
U3 . O18 8_555 2.432(5) yes
U1 . O1 . 1.779(5) yes
U1 . O2 . 1.777(5) yes
U1 . O7 . 2.393(5) yes
U1 . O3 . 2.443(5) yes
U1 . O5 . 2.415(5) yes
U1 . O6 1_655 2.346(5) yes
U1 . O4 . 2.365(5) yes
U2 . O8 . 1.792(5) yes
U2 . O11 . 2.391(5) yes
U2 . O9 . 1.800(5) yes
U2 . O14 . 2.372(5) yes
U2 . O10 . 2.416(5) yes
U2 . O13 1_655 2.392(5) yes
U2 . O12 . 2.342(4) yes
S5 . O14 . 1.493(5) yes
S5 . O19 . 1.484(5) yes
S5 . O28 . 1.459(5) yes
S5 . O29 . 1.457(5) yes
S1 . O5 . 1.479(5) yes
S1 . O4 4_555 1.497(5) yes
S1 . O21 . 1.480(5) yes
S1 . O20 . 1.451(5) yes
S4 . O18 . 1.500(5) yes
S4 . O13 . 1.487(5) yes
S4 . O26 . 1.467(5) yes
S4 . O27 . 1.448(5) yes
S2 . O11 . 1.492(5) yes
S2 . O6 . 1.500(5) yes
S2 . O22 . 1.470(5) yes
S2 . O23 . 1.436(5) yes
S3 . O7 . 1.490(5) yes
S3 . O12 . 1.490(5) yes
S3 . O25 . 1.461(5) yes
S3 . O24 . 1.450(5) yes
N4 . C7 . 1.487(9) yes
N4 . C6 . 1.510(9) yes
N3 . C5 . 1.505(9) yes
N3 . C4 . 1.498(9) yes
N5 . C8 . 1.486(9) yes
C5 . C6 . 1.52(1) yes
N1 . C1 . 1.48(1) yes
N2 . C3 . 1.477(9) yes
N2 . C2 . 1.48(1) yes
C7 . C8 . 1.518(9) yes
C3 . C4 . 1.52(1) yes
C2 . C1 . 1.511(11) yes
